data_7027468
loop_
_publ_author_name
'Lehtonen, Ari'
'Jokela, Jukka'
'Edwards, Peter G.'
'Sillanp\"a\"a, Reijo'

_publ_section_title
;
 Preparation and crystal structures of oxoosmium(VI) diolato complexes
;
_journal_issue 16
_journal_name_full 'Journal of the Chemical Society, Dalton Transactions'
_journal_page_first 2785
_journal_paper_doi 10.1039/a903042e
_journal_year 1999
_chemical_formula_sum 'C54 H77 O8 Os P'
_chemical_formula_weight 1075.33
_chemical_name_systematic
; 
 ? 
;
_space_group_IT_number 2
_symmetry_cell_setting triclinic
_symmetry_space_group_name_Hall '-P 1'
_symmetry_space_group_name_H-M 'P -1'
_atom_sites_solution_hydrogens geom
_atom_sites_solution_primary direct
_atom_sites_solution_secondary difmap
_audit_creation_method SHELXL-97
_cell_angle_alpha 107.08(4)
_cell_angle_beta 96.18(3)
_cell_angle_gamma 112.90(3)
_cell_formula_units_Z 2
_cell_length_a 15.055(5)
_cell_length_b 15.899(8)
_cell_length_c 12.677(5)
_cell_measurement_reflns_used 20
_cell_measurement_temperature 294(2)
_cell_measurement_theta_max 6.9
_cell_measurement_theta_min 5.9
_cell_volume 2586(2)
_computing_cell_refinement
;
MSC/AFC5S Control Program (Molecular Structure Corporation, 1995)
;
_computing_data_collection
; 
MSC/AFC Control Program (Molecular Structure Corporation, 1995)
;
_computing_data_reduction
;
TEXSAN for WINDOWS(Molecular Structure Corporation, 1997)
;
_computing_molecular_graphics 'ORTEP-3 for WINDOWS (Farrugia, 1997)'
_computing_publication_material 'SHELXL-97 (Sheldrick, 1997)'
_computing_structure_refinement 'SHELXL-97 (Sheldrick, 1997)'
_computing_structure_solution 'SIR-92 (Altomare, 1994)'
_diffrn_ambient_temperature 294(2)
_diffrn_measured_fraction_theta_full 1.000
_diffrn_measured_fraction_theta_max 1.000
_diffrn_measurement_device_type 'Rigaku AFC5S'
_diffrn_measurement_method \w--2\q
_diffrn_radiation_monochromator graphite
_diffrn_radiation_source 'fine-focus sealed tube'
_diffrn_radiation_type MoK\a
_diffrn_radiation_wavelength 0.71069
_diffrn_reflns_av_R_equivalents 0.0234
_diffrn_reflns_av_sigmaI/netI 0.0661
_diffrn_reflns_limit_h_max 18
_diffrn_reflns_limit_h_min 0
_diffrn_reflns_limit_k_max 19
_diffrn_reflns_limit_k_min -19
_diffrn_reflns_limit_l_max 15
_diffrn_reflns_limit_l_min -15
_diffrn_reflns_number 9491
_diffrn_reflns_theta_full 25.00
_diffrn_reflns_theta_max 25.00
_diffrn_reflns_theta_min 1.59
_diffrn_standards_decay_% 0
_diffrn_standards_interval_count 150
_diffrn_standards_number 3
_exptl_absorpt_coefficient_mu 2.548
_exptl_absorpt_correction_T_max 0.7011
_exptl_absorpt_correction_T_min 0.5683
_exptl_absorpt_correction_type
;
empirical via \y scans (North, Phillips & Mathews, 1968)
;
_exptl_crystal_colour black
_exptl_crystal_density_diffrn 1.381
_exptl_crystal_density_method 'not measured'
_exptl_crystal_description needle
_exptl_crystal_F_000 1112
_exptl_crystal_size_max 0.25
_exptl_crystal_size_mid 0.20
_exptl_crystal_size_min 0.15
_refine_diff_density_max 0.817
_refine_diff_density_min -0.475
_refine_diff_density_rms 0.090
_refine_ls_extinction_method none
_refine_ls_goodness_of_fit_ref 1.015
_refine_ls_hydrogen_treatment mixed
_refine_ls_matrix_type full
_refine_ls_number_parameters 585
_refine_ls_number_reflns 9113
_refine_ls_number_restraints 0
_refine_ls_restrained_S_all 1.015
_refine_ls_R_factor_all 0.0656
_refine_ls_R_factor_gt 0.0357
_refine_ls_shift/su_max 0.001
_refine_ls_shift/su_mean 0.000
_refine_ls_structure_factor_coef Fsqd
_refine_ls_weighting_details 'w=1/[\s^2^(Fo^2^)+(0.0287P)^2^+0.2500P] where P=(Fo^2^+2Fc^2^)/3'
_refine_ls_weighting_scheme calc
_refine_ls_wR_factor_gt 0.0697
_refine_ls_wR_factor_ref 0.0768
_reflns_number_gt 7148
_reflns_number_total 9113
_reflns_threshold_expression I>2\s(I)
_cod_data_source_file 903042esup1.cif
_cod_data_source_block 2
_cod_depositor_comments
;
The following automatic conversions were performed:

'_refine_ls_weighting_scheme' value 'calc
w=1/[\s^2^(Fo^2^)+(0.0287P)^2^+0.2500P] where P=(Fo^2^+2Fc^2^)/3' was
changed to 'calc'. New tag '_refine_ls_weighting_details' was
created. The value of the new tag was set to
'w=1/[\s^2^(Fo^2^)+(0.0287P)^2^+0.2500P] where P=(Fo^2^+2Fc^2^)/3'.

Automatic conversion script
Id: cif_fix_values 3143 2015-03-26 13:38:13Z robertas 

The following automatic conversions were performed:
data name '_gmom_hbond_distance_dh' replaced with
'_geom_hbond_distance_DH' as specified in the replacement file
'/home/antanas/src/cod-tools/trunk/data/replacement-values/replacement_tags.lst'.

Automatic conversion script
Id: cif_correct_tags 5005 2017-03-03 11:38:54Z antanas 
;
_cod_original_cell_volume 2585.4(19)
_cod_database_code 7027468

loop_
_symmetry_equiv_pos_as_xyz
'x, y, z'
'-x, -y, -z'

loop_
_atom_site_label
_atom_site_type_symbol
_atom_site_fract_x
_atom_site_fract_y
_atom_site_fract_z
_atom_site_U_iso_or_equiv
_atom_site_adp_type
_atom_site_occupancy
_atom_site_calc_flag
_atom_site_refinement_flags
Os Os 0.761757(15) 0.603246(14) 0.786013(18) 0.03769(7) Uani 1 d .
P P 0.53653(10) 0.79586(9) 0.23360(11) 0.0448(3) Uani 1 d .
O1 O 0.6379(3) 0.5428(2) 0.7595(3) 0.0562(10) Uani 1 d .
O2 O 0.7973(2) 0.7325(2) 0.7930(3) 0.0392(8) Uani 1 d .
O3 O 0.8197(2) 0.6684(2) 0.9455(3) 0.0459(8) Uani 1 d .
O4 O 0.8250(2) 0.5233(2) 0.8022(3) 0.0417(8) Uani 1 d .
O5 O 0.7977(2) 0.5826(2) 0.6455(3) 0.0415(8) Uani 1 d .
O6 O 0.7065(3) 1.0135(3) 0.1091(3) 0.0589(11) Uani 1 d .
O7 O 0.7702(4) 1.0524(3) 0.3507(4) 0.0738(14) Uani 1 d .
O8 O 0.6084(3) 0.8696(2) 0.1964(3) 0.0602(10) Uani 1 d .
C1 C 0.7992(4) 0.7978(3) 0.9040(4) 0.0433(12) Uani 1 d .
C2 C 0.6910(4) 0.7737(4) 0.9083(5) 0.0534(14) Uani 1 d .
H2A H 0.6580 0.7073 0.9069 0.080 Uiso 1 calc R
H2B H 0.6907 0.8177 0.9798 0.080 Uiso 1 calc R
C3 C 0.6326(4) 0.7825(4) 0.8110(5) 0.0682(17) Uani 1 d .
H3A H 0.5652 0.7672 0.8187 0.102 Uiso 1 calc R
H3B H 0.6290 0.7359 0.7393 0.102 Uiso 1 calc R
C4 C 0.6825(5) 0.8868(5) 0.8107(6) 0.0770(19) Uani 1 d .
H4A H 0.6477 0.8901 0.7442 0.115 Uiso 1 calc R
H4B H 0.6787 0.9325 0.8781 0.115 Uiso 1 calc R
C5 C 0.7917(5) 0.9154(4) 0.8089(5) 0.0637(16) Uani 1 d .
H5A H 0.7942 0.8760 0.7357 0.096 Uiso 1 calc R
H5B H 0.8233 0.9836 0.8160 0.096 Uiso 1 calc R
C6 C 0.8511(4) 0.9023(3) 0.9033(5) 0.0535(14) Uani 1 d .
H6A H 0.8585 0.9495 0.9765 0.080 Uiso 1 calc R
H6B H 0.9172 0.9151 0.8920 0.080 Uiso 1 calc R
C7 C 0.8551(4) 0.7745(3) 0.9927(4) 0.0418(12) Uani 1 d .
C8 C 0.9679(4) 0.8201(4) 1.0069(4) 0.0537(14) Uani 1 d .
H8A H 0.9816 0.7986 0.9332 0.081 Uiso 1 calc R
H8B H 0.9939 0.8910 1.0340 0.081 Uiso 1 calc R
C9 C 1.0216(4) 0.7927(4) 1.0898(5) 0.0639(16) Uani 1 d .
H9A H 1.0928 0.8256 1.0983 0.096 Uiso 1 calc R
H9B H 1.0006 0.7225 1.0597 0.096 Uiso 1 calc R
C10 C 0.9990(5) 0.8224(5) 1.2075(5) 0.0772(19) Uani 1 d .
H10A H 1.0317 0.8021 1.2583 0.116 Uiso 1 calc R
H10B H 1.0246 0.8932 1.2405 0.116 Uiso 1 calc R
C11 C 0.8874(5) 0.7743(5) 1.1945(5) 0.0719(18) Uani 1 d .
H11A H 0.8739 0.7961 1.2683 0.108 Uiso 1 calc R
H11B H 0.8636 0.7038 1.1689 0.108 Uiso 1 calc R
C12 C 0.8305(5) 0.7987(4) 1.1096(4) 0.0593(15) Uani 1 d .
H12A H 0.8470 0.8679 1.1407 0.089 Uiso 1 calc R
H12B H 0.7595 0.7618 1.0994 0.089 Uiso 1 calc R
C13 C 0.8633(4) 0.4854(3) 0.7061(4) 0.0413(12) Uani 1 d .
C14 C 0.9761(4) 0.5522(4) 0.7397(4) 0.0494(13) Uani 1 d .
H14A H 1.0041 0.5310 0.6774 0.074 Uiso 1 calc R
H14B H 0.9869 0.6188 0.7510 0.074 Uiso 1 calc R
C15 C 1.0309(4) 0.5518(4) 0.8478(5) 0.0616(15) Uani 1 d .
H15A H 1.0080 0.5793 0.9120 0.092 Uiso 1 calc R
H15B H 1.1017 0.5927 0.8625 0.092 Uiso 1 calc R
C16 C 1.0129(4) 0.4475(4) 0.8362(5) 0.0666(17) Uani 1 d .
H16A H 1.0414 0.4220 0.7767 0.100 Uiso 1 calc R
H16B H 1.0452 0.4484 0.9072 0.100 Uiso 1 calc R
C17 C 0.9014(4) 0.3816(4) 0.8067(5) 0.0574(15) Uani 1 d .
H17A H 0.8750 0.4035 0.8702 0.086 Uiso 1 calc R
H17B H 0.8907 0.3150 0.7956 0.086 Uiso 1 calc R
C18 C 0.8449(4) 0.3817(3) 0.6994(4) 0.0478(13) Uani 1 d .
H18A H 0.7741 0.3424 0.6876 0.072 Uiso 1 calc R
H18B H 0.8650 0.3516 0.6341 0.072 Uiso 1 calc R
C19 C 0.8067(4) 0.4898(3) 0.6018(4) 0.0429(12) Uani 1 d .
C20 C 0.7004(4) 0.4052(4) 0.5506(4) 0.0545(14) Uani 1 d .
H20A H 0.7046 0.3438 0.5197 0.082 Uiso 1 calc R
H20B H 0.6660 0.4018 0.6108 0.082 Uiso 1 calc R
C21 C 0.6924(6) 0.4234(5) 0.3615(5) 0.093(2) Uani 1 d .
H21A H 0.6554 0.4356 0.3050 0.140 Uiso 1 calc R
H21B H 0.6938 0.3613 0.3247 0.140 Uiso 1 calc R
C22 C 0.6401(5) 0.4172(4) 0.4573(5) 0.0741(19) Uani 1 d .
H22A H 0.6318 0.4763 0.4885 0.111 Uiso 1 calc R
H22B H 0.5745 0.3617 0.4273 0.111 Uiso 1 calc R
C23 C 0.7990(5) 0.5055(5) 0.4072(5) 0.0748(19) Uani 1 d .
H23A H 0.8325 0.5031 0.3459 0.112 Uiso 1 calc R
H23B H 0.7968 0.5683 0.4325 0.112 Uiso 1 calc R
C24 C 0.8590(5) 0.4981(4) 0.5059(4) 0.0600(15) Uani 1 d .
H24A H 0.9229 0.5558 0.5366 0.090 Uiso 1 calc R
H24B H 0.8714 0.4412 0.4773 0.090 Uiso 1 calc R
C25 C 0.7429(4) 1.1095(3) 0.1965(4) 0.0448(12) Uani 1 d .
C26 C 0.6552(4) 1.1233(4) 0.2368(4) 0.0647(16) Uani 1 d .
H26A H 0.6236 1.0747 0.2695 0.097 Uiso 1 calc R
H26B H 0.6803 1.1877 0.2961 0.097 Uiso 1 calc R
C27 C 0.5786(5) 1.1140(6) 0.1417(6) 0.098(3) Uani 1 d .
H27A H 0.5275 1.1279 0.1726 0.147 Uiso 1 calc R
H27B H 0.5471 1.0470 0.0870 0.147 Uiso 1 calc R
C28 C 0.6245(7) 1.1835(6) 0.0814(6) 0.104(3) Uani 1 d .
H28A H 0.6477 1.2505 0.1334 0.155 Uiso 1 calc R
H28B H 0.5739 1.1714 0.0171 0.155 Uiso 1 calc R
C29 C 0.7112(6) 1.1713(5) 0.0391(5) 0.080(2) Uani 1 d .
H29A H 0.7423 1.2211 0.0077 0.121 Uiso 1 calc R
H29B H 0.6864 1.1075 -0.0213 0.121 Uiso 1 calc R
C30 C 0.7887(5) 1.1802(4) 0.1355(5) 0.0641(16) Uani 1 d .
H30A H 0.8201 1.2470 0.1905 0.096 Uiso 1 calc R
H30B H 0.8399 1.1667 0.1045 0.096 Uiso 1 calc R
C31 C 0.8203(4) 1.1186(3) 0.2961(4) 0.0442(12) Uani 1 d .
C32 C 0.9032(5) 1.0954(5) 0.2540(5) 0.0710(18) Uani 1 d .
H32A H 0.8736 1.0307 0.1945 0.107 Uiso 1 calc R
H32B H 0.9394 1.1427 0.2216 0.107 Uiso 1 calc R
C33 C 0.9757(6) 1.0986(6) 0.3504(6) 0.095(2) Uani 1 d .
H33A H 0.9405 1.0490 0.3804 0.143 Uiso 1 calc R
H33B H 1.0271 1.0840 0.3212 0.143 Uiso 1 calc R
C34 C 1.0232(5) 1.1989(5) 0.4451(6) 0.088(2) Uani 1 d .
H34A H 1.0672 1.1989 0.5070 0.132 Uiso 1 calc R
H34B H 1.0629 1.2478 0.4166 0.132 Uiso 1 calc R
C35 C 0.9442(5) 1.2251(5) 0.4893(5) 0.0732(18) Uani 1 d .
H35A H 0.9758 1.2911 0.5462 0.110 Uiso 1 calc R
H35B H 0.9096 1.1805 0.5255 0.110 Uiso 1 calc R
C36 C 0.8688(4) 1.2191(4) 0.3926(4) 0.0538(14) Uani 1 d .
H36A H 0.8174 1.2328 0.4231 0.081 Uiso 1 calc R
H36B H 0.9024 1.2690 0.3623 0.081 Uiso 1 calc R
C37 C 0.5992(4) 0.7616(4) 0.3296(4) 0.0484(13) Uani 1 d .
C38 C 0.6900(4) 0.8313(4) 0.4062(5) 0.0638(16) Uani 1 d .
H38 H 0.7188 0.8938 0.4035 0.096 Uiso 1 calc R
C39 C 0.7376(5) 0.8099(5) 0.4853(5) 0.0744(18) Uani 1 d .
H39 H 0.7982 0.8576 0.5355 0.112 Uiso 1 calc R
C40 C 0.6954(5) 0.7170(5) 0.4904(6) 0.0774(19) Uani 1 d .
H40 H 0.7272 0.7018 0.5440 0.116 Uiso 1 calc R
C41 C 0.6061(5) 0.6477(5) 0.4152(6) 0.084(2) Uani 1 d .
H41 H 0.5775 0.5855 0.4187 0.126 Uiso 1 calc R
C42 C 0.5582(5) 0.6683(4) 0.3352(5) 0.0678(17) Uani 1 d .
H42 H 0.4981 0.6199 0.2845 0.102 Uiso 1 calc R
C43 C 0.4560(4) 0.6845(3) 0.1139(4) 0.0432(12) Uani 1 d .
C44 C 0.4978(5) 0.6512(5) 0.0300(5) 0.082(2) Uani 1 d .
H44 H 0.5653 0.6868 0.0366 0.122 Uiso 1 calc R
C45 C 0.4425(6) 0.5661(6) -0.0639(6) 0.100(3) Uani 1 d .
H45 H 0.4719 0.5454 -0.1206 0.150 Uiso 1 calc R
C46 C 0.3442(5) 0.5127(4) -0.0723(5) 0.0748(19) Uani 1 d .
H46 H 0.3064 0.4548 -0.1348 0.112 Uiso 1 calc R
C47 C 0.3010(4) 0.5434(4) 0.0096(5) 0.0681(17) Uani 1 d .
H47 H 0.2338 0.5066 0.0029 0.102 Uiso 1 calc R
C48 C 0.3564(4) 0.6291(4) 0.1033(5) 0.0593(15) Uani 1 d .
H48 H 0.3264 0.6494 0.1595 0.089 Uiso 1 calc R
C49 C 0.4570(4) 0.8395(4) 0.3061(4) 0.0480(13) Uani 1 d .
C50 C 0.4467(5) 0.8385(4) 0.4129(5) 0.0671(17) Uani 1 d .
H50 H 0.4813 0.8144 0.4511 0.101 Uiso 1 calc R
C51 C 0.3836(6) 0.8742(5) 0.4631(6) 0.083(2) Uani 1 d .
H51 H 0.3758 0.8729 0.5344 0.125 Uiso 1 calc R
C52 C 0.3346(6) 0.9102(5) 0.4090(7) 0.089(2) Uani 1 d .
H52 H 0.2931 0.9337 0.4433 0.134 Uiso 1 calc R
C53 C 0.3447(6) 0.9126(6) 0.3047(8) 0.106(3) Uani 1 d .
H53 H 0.3099 0.9373 0.2676 0.160 Uiso 1 calc R
C54 C 0.4066(6) 0.8785(5) 0.2540(5) 0.084(2) Uani 1 d .
H54 H 0.4145 0.8818 0.1833 0.126 Uiso 1 calc R
H1 H 0.669(4) 0.973(4) 0.131(5) 0.07(2) Uiso 1 d .
H2 H 0.722(4) 1.005(4) 0.300(5) 0.08(2) Uiso 1 d .

loop_
_atom_site_aniso_label
_atom_site_aniso_U_11
_atom_site_aniso_U_22
_atom_site_aniso_U_33
_atom_site_aniso_U_23
_atom_site_aniso_U_13
_atom_site_aniso_U_12
Os 0.03930(11) 0.02553(10) 0.04247(11) 0.00716(8) 0.01519(8) 0.01132(8)
P 0.0422(8) 0.0395(7) 0.0435(8) 0.0182(6) 0.0080(6) 0.0075(6)
O1 0.046(2) 0.039(2) 0.074(3) 0.0120(18) 0.0224(19) 0.0132(17)
O2 0.0436(19) 0.0275(16) 0.0439(19) 0.0080(14) 0.0154(16) 0.0157(15)
O3 0.060(2) 0.0259(17) 0.045(2) 0.0081(15) 0.0178(17) 0.0147(16)
O4 0.054(2) 0.0335(17) 0.0429(19) 0.0150(15) 0.0210(16) 0.0218(16)
O5 0.054(2) 0.0318(17) 0.0395(18) 0.0099(15) 0.0165(16) 0.0215(16)
O6 0.079(3) 0.036(2) 0.037(2) 0.0023(17) 0.014(2) 0.009(2)
O7 0.087(3) 0.054(3) 0.049(3) 0.024(2) 0.000(2) 0.001(3)
O8 0.056(2) 0.044(2) 0.067(3) 0.0281(19) 0.013(2) 0.0028(18)
C1 0.052(3) 0.029(2) 0.041(3) 0.005(2) 0.018(2) 0.014(2)
C2 0.054(3) 0.044(3) 0.063(4) 0.012(3) 0.027(3) 0.025(3)
C3 0.061(4) 0.066(4) 0.080(4) 0.016(3) 0.019(3) 0.038(3)
C4 0.095(5) 0.070(4) 0.079(5) 0.025(4) 0.015(4) 0.053(4)
C5 0.089(5) 0.038(3) 0.064(4) 0.020(3) 0.018(3) 0.027(3)
C6 0.066(4) 0.026(3) 0.062(4) 0.013(2) 0.021(3) 0.016(3)
C7 0.054(3) 0.026(2) 0.038(3) 0.005(2) 0.014(2) 0.015(2)
C8 0.055(4) 0.039(3) 0.058(3) 0.014(3) 0.014(3) 0.015(3)
C9 0.068(4) 0.052(3) 0.061(4) 0.014(3) 0.003(3) 0.024(3)
C10 0.104(6) 0.072(4) 0.051(4) 0.014(3) 0.002(4) 0.044(4)
C11 0.109(6) 0.065(4) 0.044(3) 0.019(3) 0.028(4) 0.039(4)
C12 0.081(4) 0.048(3) 0.049(3) 0.011(3) 0.026(3) 0.031(3)
C13 0.047(3) 0.035(3) 0.039(3) 0.008(2) 0.014(2) 0.019(2)
C14 0.047(3) 0.044(3) 0.055(3) 0.017(3) 0.019(3) 0.017(3)
C15 0.053(4) 0.059(4) 0.069(4) 0.025(3) 0.015(3) 0.020(3)
C16 0.060(4) 0.076(4) 0.072(4) 0.029(3) 0.010(3) 0.038(4)
C17 0.069(4) 0.047(3) 0.065(4) 0.021(3) 0.012(3) 0.033(3)
C18 0.049(3) 0.037(3) 0.056(3) 0.012(2) 0.012(3) 0.022(3)
C19 0.051(3) 0.032(3) 0.043(3) 0.007(2) 0.016(2) 0.020(2)
C20 0.070(4) 0.038(3) 0.046(3) 0.004(2) 0.001(3) 0.025(3)
C21 0.138(7) 0.086(5) 0.047(4) 0.009(4) -0.004(4) 0.058(5)
C22 0.084(5) 0.051(4) 0.065(4) 0.009(3) -0.010(4) 0.024(3)
C23 0.118(6) 0.085(5) 0.043(3) 0.028(3) 0.030(4) 0.061(5)
C24 0.090(5) 0.062(4) 0.047(3) 0.021(3) 0.030(3) 0.048(3)
C25 0.058(3) 0.031(3) 0.032(3) 0.006(2) 0.008(2) 0.011(2)
C26 0.069(4) 0.070(4) 0.040(3) 0.003(3) 0.005(3) 0.031(3)
C27 0.087(6) 0.132(7) 0.063(5) 0.004(5) -0.002(4) 0.066(5)
C28 0.149(8) 0.111(6) 0.050(4) 0.007(4) -0.017(5) 0.085(6)
C29 0.116(6) 0.067(4) 0.060(4) 0.028(3) 0.015(4) 0.041(4)
C30 0.083(4) 0.046(3) 0.050(3) 0.020(3) 0.009(3) 0.015(3)
C31 0.055(3) 0.032(3) 0.038(3) 0.011(2) 0.014(2) 0.013(2)
C32 0.089(5) 0.078(4) 0.057(4) 0.014(3) 0.019(3) 0.055(4)
C33 0.109(6) 0.123(7) 0.077(5) 0.016(5) 0.018(4) 0.089(6)
C34 0.067(5) 0.109(6) 0.073(5) 0.007(4) 0.005(4) 0.047(4)
C35 0.068(4) 0.076(4) 0.055(4) -0.002(3) 0.003(3) 0.034(4)
C36 0.047(3) 0.047(3) 0.049(3) -0.003(3) 0.004(3) 0.020(3)
C37 0.047(3) 0.045(3) 0.044(3) 0.016(2) 0.008(3) 0.014(3)
C38 0.054(4) 0.060(4) 0.059(4) 0.022(3) 0.000(3) 0.011(3)
C39 0.065(4) 0.078(5) 0.066(4) 0.024(4) -0.006(3) 0.025(4)
C40 0.083(5) 0.100(6) 0.072(5) 0.042(4) 0.010(4) 0.057(5)
C41 0.088(5) 0.071(5) 0.100(6) 0.048(4) 0.009(4) 0.034(4)
C42 0.064(4) 0.052(4) 0.076(4) 0.032(3) 0.000(3) 0.013(3)
C43 0.044(3) 0.041(3) 0.040(3) 0.018(2) 0.013(2) 0.012(2)
C44 0.050(4) 0.080(5) 0.065(4) -0.003(4) 0.025(3) -0.001(3)
C45 0.087(6) 0.104(6) 0.063(4) -0.010(4) 0.031(4) 0.023(5)
C46 0.071(5) 0.054(4) 0.062(4) 0.007(3) 0.006(4) 0.003(3)
C47 0.044(3) 0.068(4) 0.060(4) 0.014(3) 0.009(3) 0.001(3)
C48 0.044(3) 0.061(4) 0.055(3) 0.017(3) 0.019(3) 0.007(3)
C49 0.050(3) 0.043(3) 0.038(3) 0.011(2) 0.003(2) 0.013(3)
C50 0.086(5) 0.065(4) 0.051(4) 0.029(3) 0.023(3) 0.026(4)
C51 0.104(6) 0.076(5) 0.065(4) 0.021(4) 0.044(4) 0.033(4)
C52 0.101(6) 0.062(4) 0.103(6) 0.016(4) 0.045(5) 0.040(4)
C53 0.130(7) 0.113(7) 0.114(7) 0.039(6) 0.037(6) 0.092(6)
C54 0.117(6) 0.104(6) 0.055(4) 0.032(4) 0.022(4) 0.071(5)

loop_
_atom_type_symbol
_atom_type_description
_atom_type_scat_dispersion_real
_atom_type_scat_dispersion_imag
_atom_type_scat_source
C C 0.0033 0.0016 'International Tables Vol C Tables 4.2.6.8 and 6.1.1.4'
H H 0.0000 0.0000 'International Tables Vol C Tables 4.2.6.8 and 6.1.1.4'
O O 0.0106 0.0060 'International Tables Vol C Tables 4.2.6.8 and 6.1.1.4'
Os Os -1.2165 7.6030 'International Tables Vol C Tables 4.2.6.8 and 6.1.1.4'
P P 0.1023 0.0942 'International Tables Vol C Tables 4.2.6.8 and 6.1.1.4'

loop_
_geom_angle_atom_site_label_1
_geom_angle_atom_site_label_2
_geom_angle_atom_site_label_3
_geom_angle
_geom_angle_publ_flag
O1 Os O2 109.39(15) y
O1 Os O5 108.51(17) y
O2 Os O5 85.56(13) y
O1 Os O3 110.56(16) y
O2 Os O3 82.14(14) y
O5 Os O3 140.93(14) y
O1 Os O4 111.86(15) y
O2 Os O4 138.75(14) y
O5 Os O4 82.32(13) y
O3 Os O4 82.95(14) y
O8 P C37 111.6(2) ?
O8 P C43 111.4(2) ?
C37 P C43 106.7(2) ?
O8 P C49 113.0(2) ?
C37 P C49 106.8(2) ?
C43 P C49 107.1(2) ?
C1 O2 Os 112.8(3) y
C7 O3 Os 117.5(3) y
C13 O4 Os 116.9(3) y
C19 O5 Os 113.2(3) y
C25 O6 H1 109(4) ?
C31 O7 H2 106(4) ?
O2 C1 C2 107.6(4) ?
O2 C1 C6 105.3(4) ?
C2 C1 C6 109.1(4) ?
O2 C1 C7 104.4(3) ?
C2 C1 C7 113.7(4) ?
C6 C1 C7 116.0(4) ?
C3 C2 C1 113.4(4) ?
C3 C2 H2A 108.9 ?
C1 C2 H2A 108.9 ?
C3 C2 H2B 108.9 ?
C1 C2 H2B 108.9 ?
H2A C2 H2B 107.7 ?
C2 C3 C4 110.3(5) ?
C2 C3 H3A 109.6 ?
C4 C3 H3A 109.6 ?
C2 C3 H3B 109.6 ?
C4 C3 H3B 109.6 ?
H3A C3 H3B 108.1 ?
C5 C4 C3 110.3(5) ?
C5 C4 H4A 109.6 ?
C3 C4 H4A 109.6 ?
C5 C4 H4B 109.6 ?
C3 C4 H4B 109.6 ?
H4A C4 H4B 108.1 ?
C6 C5 C4 114.0(5) ?
C6 C5 H5A 108.7 ?
C4 C5 H5A 108.7 ?
C6 C5 H5B 108.7 ?
C4 C5 H5B 108.7 ?
H5A C5 H5B 107.6 ?
C5 C6 C1 111.4(4) ?
C5 C6 H6A 109.3 ?
C1 C6 H6A 109.3 ?
C5 C6 H6B 109.3 ?
C1 C6 H6B 109.3 ?
H6A C6 H6B 108.0 ?
O3 C7 C8 106.5(4) ?
O3 C7 C12 106.5(4) ?
C8 C7 C12 110.6(4) ?
O3 C7 C1 105.2(4) ?
C8 C7 C1 113.2(4) ?
C12 C7 C1 114.2(4) ?
C9 C8 C7 112.7(4) ?
C9 C8 H8A 109.0 ?
C7 C8 H8A 109.0 ?
C9 C8 H8B 109.0 ?
C7 C8 H8B 109.0 ?
H8A C8 H8B 107.8 ?
C8 C9 C10 110.8(5) ?
C8 C9 H9A 109.5 ?
C10 C9 H9A 109.5 ?
C8 C9 H9B 109.5 ?
C10 C9 H9B 109.5 ?
H9A C9 H9B 108.1 ?
C11 C10 C9 109.9(5) ?
C11 C10 H10A 109.7 ?
C9 C10 H10A 109.7 ?
C11 C10 H10B 109.7 ?
C9 C10 H10B 109.7 ?
H10A C10 H10B 108.2 ?
C10 C11 C12 112.4(5) ?
C10 C11 H11A 109.1 ?
C12 C11 H11A 109.1 ?
C10 C11 H11B 109.1 ?
C12 C11 H11B 109.1 ?
H11A C11 H11B 107.9 ?
C11 C12 C7 112.4(4) ?
C11 C12 H12A 109.1 ?
C7 C12 H12A 109.1 ?
C11 C12 H12B 109.1 ?
C7 C12 H12B 109.1 ?
H12A C12 H12B 107.9 ?
O4 C13 C19 106.1(4) ?
O4 C13 C18 105.6(4) ?
C19 C13 C18 115.0(4) ?
O4 C13 C14 106.1(4) ?
C19 C13 C14 113.7(4) ?
C18 C13 C14 109.6(4) ?
C15 C14 C13 113.3(4) ?
C15 C14 H14A 108.9 ?
C13 C14 H14A 108.9 ?
C15 C14 H14B 108.9 ?
C13 C14 H14B 108.9 ?
H14A C14 H14B 107.7 ?
C14 C15 C16 111.0(5) ?
C14 C15 H15A 109.4 ?
C16 C15 H15A 109.4 ?
C14 C15 H15B 109.4 ?
C16 C15 H15B 109.4 ?
H15A C15 H15B 108.0 ?
C17 C16 C15 109.7(4) ?
C17 C16 H16A 109.7 ?
C15 C16 H16A 109.7 ?
C17 C16 H16B 109.7 ?
C15 C16 H16B 109.7 ?
H16A C16 H16B 108.2 ?
C16 C17 C18 112.5(5) ?
C16 C17 H17A 109.1 ?
C18 C17 H17A 109.1 ?
C16 C17 H17B 109.1 ?
C18 C17 H17B 109.1 ?
H17A C17 H17B 107.8 ?
C17 C18 C13 112.7(4) ?
C17 C18 H18A 109.0 ?
C13 C18 H18A 109.0 ?
C17 C18 H18B 109.0 ?
C13 C18 H18B 109.0 ?
H18A C18 H18B 107.8 ?
O5 C19 C24 105.0(4) ?
O5 C19 C13 104.7(4) ?
C24 C19 C13 116.6(4) ?
O5 C19 C20 107.7(4) ?
C24 C19 C20 108.9(4) ?
C13 C19 C20 113.2(4) ?
C22 C20 C19 112.9(5) ?
C22 C20 H20A 109.0 ?
C19 C20 H20A 109.0 ?
C22 C20 H20B 109.0 ?
C19 C20 H20B 109.0 ?
H20A C20 H20B 107.8 ?
C22 C21 C23 111.0(5) ?
C22 C21 H21A 109.4 ?
C23 C21 H21A 109.4 ?
C22 C21 H21B 109.4 ?
C23 C21 H21B 109.4 ?
H21A C21 H21B 108.0 ?
C20 C22 C21 110.3(6) ?
C20 C22 H22A 109.6 ?
C21 C22 H22A 109.6 ?
C20 C22 H22B 109.6 ?
C21 C22 H22B 109.6 ?
H22A C22 H22B 108.1 ?
C24 C23 C21 112.8(5) ?
C24 C23 H23A 109.0 ?
C21 C23 H23A 109.0 ?
C24 C23 H23B 109.0 ?
C21 C23 H23B 109.0 ?
H23A C23 H23B 107.8 ?
C23 C24 C19 113.1(5) ?
C23 C24 H24A 109.0 ?
C19 C24 H24A 109.0 ?
C23 C24 H24B 109.0 ?
C19 C24 H24B 109.0 ?
H24A C24 H24B 107.8 ?
O6 C25 C30 103.9(4) ?
O6 C25 C26 109.5(4) ?
C30 C25 C26 109.9(5) ?
O6 C25 C31 108.5(4) ?
C30 C25 C31 113.2(4) ?
C26 C25 C31 111.5(4) ?
C27 C26 C25 112.7(5) ?
C27 C26 H26A 109.1 ?
C25 C26 H26A 109.1 ?
C27 C26 H26B 109.1 ?
C25 C26 H26B 109.1 ?
H26A C26 H26B 107.8 ?
C26 C27 C28 111.8(6) ?
C26 C27 H27A 109.2 ?
C28 C27 H27A 109.2 ?
C26 C27 H27B 109.2 ?
C28 C27 H27B 109.2 ?
H27A C27 H27B 107.9 ?
C27 C28 C29 112.0(6) ?
C27 C28 H28A 109.2 ?
C29 C28 H28A 109.2 ?
C27 C28 H28B 109.2 ?
C29 C28 H28B 109.2 ?
H28A C28 H28B 107.9 ?
C28 C29 C30 111.3(5) ?
C28 C29 H29A 109.4 ?
C30 C29 H29A 109.4 ?
C28 C29 H29B 109.4 ?
C30 C29 H29B 109.4 ?
H29A C29 H29B 108.0 ?
C29 C30 C25 112.4(5) ?
C29 C30 H30A 109.1 ?
C25 C30 H30A 109.1 ?
C29 C30 H30B 109.1 ?
C25 C30 H30B 109.1 ?
H30A C30 H30B 107.9 ?
O7 C31 C36 103.6(4) ?
O7 C31 C32 109.6(4) ?
C36 C31 C32 108.3(4) ?
O7 C31 C25 109.3(4) ?
C36 C31 C25 114.0(4) ?
C32 C31 C25 111.6(4) ?
C33 C32 C31 111.6(5) ?
C33 C32 H32A 109.3 ?
C31 C32 H32A 109.3 ?
C33 C32 H32B 109.3 ?
C31 C32 H32B 109.3 ?
H32A C32 H32B 108.0 ?
C34 C33 C32 110.6(6) ?
C34 C33 H33A 109.5 ?
C32 C33 H33A 109.5 ?
C34 C33 H33B 109.5 ?
C32 C33 H33B 109.5 ?
H33A C33 H33B 108.1 ?
C35 C34 C33 110.6(6) ?
C35 C34 H34A 109.5 ?
C33 C34 H34A 109.5 ?
C35 C34 H34B 109.5 ?
C33 C34 H34B 109.5 ?
H34A C34 H34B 108.1 ?
C34 C35 C36 111.3(5) ?
C34 C35 H35A 109.4 ?
C36 C35 H35A 109.4 ?
C34 C35 H35B 109.4 ?
C36 C35 H35B 109.4 ?
H35A C35 H35B 108.0 ?
C31 C36 C35 112.4(4) ?
C31 C36 H36A 109.1 ?
C35 C36 H36A 109.1 ?
C31 C36 H36B 109.1 ?
C35 C36 H36B 109.1 ?
H36A C36 H36B 107.9 ?
C38 C37 C42 117.9(5) ?
C38 C37 P 119.6(4) ?
C42 C37 P 122.5(4) ?
C39 C38 C37 121.6(6) ?
C39 C38 H38 119.2 ?
C37 C38 H38 119.2 ?
C38 C39 C40 119.9(6) ?
C38 C39 H39 120.1 ?
C40 C39 H39 120.1 ?
C41 C40 C39 119.1(6) ?
C41 C40 H40 120.5 ?
C39 C40 H40 120.5 ?
C42 C41 C40 121.5(6) ?
C42 C41 H41 119.3 ?
C40 C41 H41 119.3 ?
C41 C42 C37 120.2(6) ?
C41 C42 H42 119.9 ?
C37 C42 H42 119.9 ?
C44 C43 C48 118.0(5) ?
C44 C43 P 117.6(4) ?
C48 C43 P 124.4(4) ?
C43 C44 C45 121.7(6) ?
C43 C44 H44 119.1 ?
C45 C44 H44 119.1 ?
C46 C45 C44 119.1(6) ?
C46 C45 H45 120.4 ?
C44 C45 H45 120.4 ?
C47 C46 C45 120.5(6) ?
C47 C46 H46 119.8 ?
C45 C46 H46 119.8 ?
C46 C47 C48 120.4(5) ?
C46 C47 H47 119.8 ?
C48 C47 H47 119.8 ?
C43 C48 C47 120.3(5) ?
C43 C48 H48 119.8 ?
C47 C48 H48 119.8 ?
C54 C49 C50 118.3(6) ?
C54 C49 P 118.4(4) ?
C50 C49 P 123.3(4) ?
C49 C50 C51 119.5(6) ?
C49 C50 H50 120.2 ?
C51 C50 H50 120.2 ?
C52 C51 C50 120.5(6) ?
C52 C51 H51 119.8 ?
C50 C51 H51 119.8 ?
C51 C52 C53 120.8(7) ?
C51 C52 H52 119.6 ?
C53 C52 H52 119.6 ?
C52 C53 C54 119.8(7) ?
C52 C53 H53 120.1 ?
C54 C53 H53 120.1 ?
C53 C54 C49 121.1(6) ?
C53 C54 H54 119.5 ?
C49 C54 H54 119.5 ?

loop_
_geom_bond_atom_site_label_1
_geom_bond_atom_site_label_2
_geom_bond_distance
_geom_bond_publ_flag
Os O1 1.672(3) y
Os O2 1.882(3) y
Os O5 1.892(3) y
Os O3 1.899(3) y
Os O4 1.902(3) y
P O8 1.488(3) y
P C37 1.791(5) y
P C43 1.806(5) y
P C49 1.808(5) y
O2 C1 1.473(5) y
O3 C7 1.458(5) y
O4 C13 1.472(5) y
O5 C19 1.481(5) y
O6 C25 1.443(5) y
O6 H1 0.81(5) y
O7 C31 1.441(6) y
O7 H2 0.83(6) y
C1 C2 1.533(7) ?
C1 C6 1.540(6) ?
C1 C7 1.546(7) y
C2 C3 1.509(7) ?
C2 H2A 0.9700 ?
C2 H2B 0.9700 ?
C3 C4 1.532(8) ?
C3 H3A 0.9700 ?
C3 H3B 0.9700 ?
C4 C5 1.530(8) ?
C4 H4A 0.9700 ?
C4 H4B 0.9700 ?
C5 C6 1.528(7) ?
C5 H5A 0.9700 ?
C5 H5B 0.9700 ?
C6 H6A 0.9700 ?
C6 H6B 0.9700 ?
C7 C8 1.531(7) ?
C7 C12 1.542(6) ?
C8 C9 1.518(7) ?
C8 H8A 0.9700 ?
C8 H8B 0.9700 ?
C9 C10 1.544(8) ?
C9 H9A 0.9700 ?
C9 H9B 0.9700 ?
C10 C11 1.516(9) ?
C10 H10A 0.9700 ?
C10 H10B 0.9700 ?
C11 C12 1.532(7) ?
C11 H11A 0.9700 ?
C11 H11B 0.9700 ?
C12 H12A 0.9700 ?
C12 H12B 0.9700 ?
C13 C19 1.529(7) ?
C13 C18 1.535(6) ?
C13 C14 1.539(7) ?
C14 C15 1.524(7) ?
C14 H14A 0.9700 ?
C14 H14B 0.9700 ?
C15 C16 1.531(7) ?
C15 H15A 0.9700 ?
C15 H15B 0.9700 ?
C16 C17 1.524(8) ?
C16 H16A 0.9700 ?
C16 H16B 0.9700 ?
C17 C18 1.526(7) ?
C17 H17A 0.9700 ?
C17 H17B 0.9700 ?
C18 H18A 0.9700 ?
C18 H18B 0.9700 ?
C19 C24 1.528(7) ?
C19 C20 1.542(7) ?
C20 C22 1.514(7) ?
C20 H20A 0.9700 ?
C20 H20B 0.9700 ?
C21 C22 1.523(9) ?
C21 C23 1.529(9) ?
C21 H21A 0.9700 ?
C21 H21B 0.9700 ?
C22 H22A 0.9700 ?
C22 H22B 0.9700 ?
C23 C24 1.523(7) ?
C23 H23A 0.9700 ?
C23 H23B 0.9700 ?
C24 H24A 0.9700 ?
C24 H24B 0.9700 ?
C25 C30 1.536(7) ?
C25 C26 1.536(7) ?
C25 C31 1.553(7) y
C26 C27 1.505(8) ?
C26 H26A 0.9700 ?
C26 H26B 0.9700 ?
C27 C28 1.516(10) ?
C27 H27A 0.9700 ?
C27 H27B 0.9700 ?
C28 C29 1.522(10) ?
C28 H28A 0.9700 ?
C28 H28B 0.9700 ?
C29 C30 1.530(8) ?
C29 H29A 0.9700 ?
C29 H29B 0.9700 ?
C30 H30A 0.9700 ?
C30 H30B 0.9700 ?
C31 C36 1.528(6) ?
C31 C32 1.539(7) ?
C32 C33 1.522(8) ?
C32 H32A 0.9700 ?
C32 H32B 0.9700 ?
C33 C34 1.516(9) ?
C33 H33A 0.9700 ?
C33 H33B 0.9700 ?
C34 C35 1.515(8) ?
C34 H34A 0.9700 ?
C34 H34B 0.9700 ?
C35 C36 1.531(7) ?
C35 H35A 0.9700 ?
C35 H35B 0.9700 ?
C36 H36A 0.9700 ?
C36 H36B 0.9700 ?
C37 C38 1.394(7) ?
C37 C42 1.396(7) ?
C38 C39 1.367(7) ?
C38 H38 0.9300 ?
C39 C40 1.388(8) ?
C39 H39 0.9300 ?
C40 C41 1.372(9) ?
C40 H40 0.9300 ?
C41 C42 1.370(8) ?
C41 H41 0.9300 ?
C42 H42 0.9300 ?
C43 C44 1.371(7) ?
C43 C48 1.379(7) ?
C44 C45 1.380(8) ?
C44 H44 0.9300 ?
C45 C46 1.363(9) ?
C45 H45 0.9300 ?
C46 C47 1.353(8) ?
C46 H46 0.9300 ?
C47 C48 1.384(7) ?
C47 H47 0.9300 ?
C48 H48 0.9300 ?
C49 C54 1.377(7) ?
C49 C50 1.383(7) ?
C50 C51 1.402(8) ?
C50 H50 0.9300 ?
C51 C52 1.338(9) ?
C51 H51 0.9300 ?
C52 C53 1.358(10) ?
C52 H52 0.9300 ?
C53 C54 1.376(9) ?
C53 H53 0.9300 ?
C54 H54 0.9300 ?

loop_
_geom_hbond_atom_site_label_D
_geom_hbond_atom_site_label_H
_geom_hbond_atom_site_label_A
_geom_hbond_distance_DH
_geom_hbond_distance_HA
_geom_hbond_distance_DA
_geom_hbond_angle_DHA
O6 H1 O8 0.81(5) 2.01(5) 2.802(5) 166(6)
O7 H2 O8 0.83(6) 2.07(6) 2.886(6) 167(6)

loop_
_geom_torsion_atom_site_label_1
_geom_torsion_atom_site_label_2
_geom_torsion_atom_site_label_3
_geom_torsion_atom_site_label_4
_geom_torsion
_geom_torsion_publ_flag
O1 Os O2 C1 80.8(3) ?
O5 Os O2 C1 -171.1(3) ?
O3 Os O2 C1 -28.3(3) ?
O4 Os O2 C1 -98.1(3) ?
O1 Os O3 C7 -104.9(3) ?
O2 Os O3 C7 2.9(3) ?
O5 Os O3 C7 75.8(4) ?
O4 Os O3 C7 144.4(3) ?
O1 Os O4 C13 104.8(3) ?
O2 Os O4 C13 -76.4(4) ?
O5 Os O4 C13 -2.2(3) ?
O3 Os O4 C13 -145.9(3) ?
O1 Os O5 C19 -83.8(3) ?
O2 Os O5 C19 167.2(3) ?
O3 Os O5 C19 95.5(3) ?
O4 Os O5 C19 26.7(3) ?
Os O2 C1 C2 -75.8(4) ?
Os O2 C1 C6 167.9(3) ?
Os O2 C1 C7 45.3(4) ?
O2 C1 C2 C3 -56.5(5) ?
C6 C1 C2 C3 57.2(6) ?
C7 C1 C2 C3 -171.6(4) ?
C1 C2 C3 C4 -58.7(6) ?
C2 C3 C4 C5 54.4(6) ?
C3 C4 C5 C6 -53.1(7) ?
C4 C5 C6 C1 53.0(6) ?
O2 C1 C6 C5 62.6(5) ?
C2 C1 C6 C5 -52.7(6) ?
C7 C1 C6 C5 177.3(4) ?
Os O3 C7 C8 -99.7(4) ?
Os O3 C7 C12 142.2(3) ?
Os O3 C7 C1 20.6(4) ?
O2 C1 C7 O3 -39.4(4) y
C2 C1 C7 O3 77.6(5) ?
C6 C1 C7 O3 -154.7(4) ?
O2 C1 C7 C8 76.4(4) ?
C2 C1 C7 C8 -166.6(4) ?
C6 C1 C7 C8 -38.9(6) ?
O2 C1 C7 C12 -155.8(4) ?
C2 C1 C7 C12 -38.8(6) ?
C6 C1 C7 C12 88.9(5) ?
O3 C7 C8 C9 -62.1(5) ?
C12 C7 C8 C9 53.2(5) ?
C1 C7 C8 C9 -177.2(4) ?
C7 C8 C9 C10 -56.8(6) ?
C8 C9 C10 C11 57.1(6) ?
C9 C10 C11 C12 -56.0(6) ?
C10 C11 C12 C7 53.9(6) ?
O3 C7 C12 C11 64.3(6) ?
C8 C7 C12 C11 -51.0(6) ?
C1 C7 C12 C11 179.9(4) ?
Os O4 C13 C19 -21.0(4) ?
Os O4 C13 C18 -143.4(3) ?
Os O4 C13 C14 100.3(4) ?
O4 C13 C14 C15 60.4(5) ?
C19 C13 C14 C15 176.6(4) ?
C18 C13 C14 C15 -53.1(5) ?
C13 C14 C15 C16 56.4(6) ?
C14 C15 C16 C17 -56.1(6) ?
C15 C16 C17 C18 55.8(6) ?
C16 C17 C18 C13 -54.9(6) ?
O4 C13 C18 C17 -62.2(5) ?
C19 C13 C18 C17 -178.8(4) ?
C14 C13 C18 C17 51.7(6) ?
Os O5 C19 C24 -167.0(3) ?
Os O5 C19 C13 -43.7(4) ?
Os O5 C19 C20 77.0(4) ?
O4 C13 C19 O5 38.7(4) y
C18 C13 C19 O5 154.9(4) ?
C14 C13 C19 O5 -77.6(5) ?
O4 C13 C19 C24 154.2(4) ?
C18 C13 C19 C24 -89.5(5) ?
C14 C13 C19 C24 38.0(6) ?
O4 C13 C19 C20 -78.3(5) ?
C18 C13 C19 C20 38.0(6) ?
C14 C13 C19 C20 165.4(4) ?
O5 C19 C20 C22 57.3(6) ?
C24 C19 C20 C22 -56.1(6) ?
C13 C19 C20 C22 172.5(4) ?
C19 C20 C22 C21 58.4(6) ?
C23 C21 C22 C20 -55.2(7) ?
C22 C21 C23 C24 52.8(7) ?
C21 C23 C24 C19 -52.4(7) ?
O5 C19 C24 C23 -62.8(6) ?
C13 C19 C24 C23 -178.1(4) ?
C20 C19 C24 C23 52.3(6) ?
O6 C25 C26 C27 -59.4(7) ?
C30 C25 C26 C27 54.1(7) ?
C31 C25 C26 C27 -179.5(5) ?
C25 C26 C27 C28 -54.9(8) ?
C26 C27 C28 C29 54.3(8) ?
C27 C28 C29 C30 -53.6(8) ?
C28 C29 C30 C25 54.1(7) ?
O6 C25 C30 C29 63.5(6) ?
C26 C25 C30 C29 -53.7(6) ?
C31 C25 C30 C29 -179.1(5) ?
O6 C25 C31 O7 -67.4(5) y
C30 C25 C31 O7 177.9(4) ?
C26 C25 C31 O7 53.4(5) ?
O6 C25 C31 C36 177.2(4) ?
C30 C25 C31 C36 62.5(6) ?
C26 C25 C31 C36 -62.0(6) ?
O6 C25 C31 C32 54.0(5) ?
C30 C25 C31 C32 -60.7(6) ?
C26 C25 C31 C32 174.8(5) ?
O7 C31 C32 C33 -55.5(7) ?
C36 C31 C32 C33 57.0(7) ?
C25 C31 C32 C33 -176.7(5) ?
C31 C32 C33 C34 -58.9(8) ?
C32 C33 C34 C35 57.0(8) ?
C33 C34 C35 C36 -55.3(8) ?
O7 C31 C36 C35 61.1(6) ?
C32 C31 C36 C35 -55.3(6) ?
C25 C31 C36 C35 179.8(4) ?
C34 C35 C36 C31 55.7(7) ?
O8 P C37 C38 34.5(5) ?
C43 P C37 C38 156.4(5) ?
C49 P C37 C38 -89.4(5) ?
O8 P C37 C42 -148.9(5) ?
C43 P C37 C42 -27.0(5) ?
C49 P C37 C42 87.3(5) ?
C42 C37 C38 C39 -0.5(9) ?
P C37 C38 C39 176.3(5) ?
C37 C38 C39 C40 -0.1(10) ?
C38 C39 C40 C41 0.1(10) ?
C39 C40 C41 C42 0.3(11) ?
C40 C41 C42 C37 -0.9(11) ?
C38 C37 C42 C41 0.9(9) ?
P C37 C42 C41 -175.8(5) ?
O8 P C43 C44 40.0(5) ?
C37 P C43 C44 -82.1(5) ?
C49 P C43 C44 163.9(5) ?
O8 P C43 C48 -142.5(5) ?
C37 P C43 C48 95.5(5) ?
C49 P C43 C48 -18.5(5) ?
C48 C43 C44 C45 1.4(10) ?
P C43 C44 C45 179.1(6) ?
C43 C44 C45 C46 -1.4(12) ?
C44 C45 C46 C47 0.8(12) ?
C45 C46 C47 C48 -0.4(11) ?
C44 C43 C48 C47 -1.0(9) ?
P C43 C48 C47 -178.5(5) ?
C46 C47 C48 C43 0.4(10) ?
O8 P C49 C54 51.5(5) ?
C37 P C49 C54 174.5(5) ?
C43 P C49 C54 -71.5(5) ?
O8 P C49 C50 -126.4(5) ?
C37 P C49 C50 -3.4(5) ?
C43 P C49 C50 110.6(5) ?
C54 C49 C50 C51 1.9(9) ?
P C49 C50 C51 179.7(5) ?
C49 C50 C51 C52 -0.8(10) ?
C50 C51 C52 C53 0.1(12) ?
C51 C52 C53 C54 -0.5(13) ?
C52 C53 C54 C49 1.6(13) ?
C50 C49 C54 C53 -2.3(10) ?
P C49 C54 C53 179.8(6) ?
